data_7225829
loop_
_publ_author_name
'Peng, Yan'
'Mereacre, Valeriu'
'Anson, Christopher E.'
'Powell, Annie K.'

_publ_section_title
;
 Multiple superhyperfine fields in a {DyFe2Dy} coordination cluster
 revealed using bulk susceptibility and (57)Fe M\"ossbauer studies.
;
_journal_issue 31
_journal_name_full 'Physical chemistry chemical physics : PCCP'
_journal_page_first 21469
_journal_page_last 21480
_journal_paper_doi 10.1039/c6cp02942f
_journal_volume 18
_journal_year 2016
_chemical_formula_moiety 'C68 H72 Dy2 Fe2 N4 O18, 2(C2 H3 N)'
_chemical_formula_sum 'C72 H78 Dy2 Fe2 N6 O18'
_chemical_formula_weight 1752.10
_space_group_crystal_system monoclinic
_space_group_IT_number 15
_space_group_name_Hall '-C 2yc'
_space_group_name_H-M_alt 'C 1 2/c 1'
_symmetry_space_group_name_Hall '-C 2yc'
_symmetry_space_group_name_H-M 'C 1 2/c 1'
_atom_sites_solution_hydrogens mixed
_atom_sites_solution_primary 'dual-space-direct methods'
_atom_sites_solution_secondary difmap
_audit_creation_method SHELXL-2014/7
_audit_update_record
;
2016-04-06 deposited with the CCDC.
2016-07-05 downloaded from the CCDC.
;
_cell_angle_alpha 90
_cell_angle_beta 94.949(2)
_cell_angle_gamma 90
_cell_formula_units_Z 4
_cell_length_a 28.4714(5)
_cell_length_b 10.5419(2)
_cell_length_c 24.4309(5)
_cell_measurement_reflns_used 21383
_cell_measurement_temperature 180(2)
_cell_measurement_theta_max 29.2860
_cell_measurement_theta_min 2.6080
_cell_volume 7305.4(2)
_computing_cell_refinement
;
CrysAlisPro 1.171.37.34, (Agilent Technologies, 2014)
;
_computing_data_collection
;
CrysAlisPro 1.171.37.34, (Agilent Technologies, 2014)
;
_computing_data_reduction
;
CrysAlisPro 1.171.37.34, (Agilent Technologies, 2014)
;
_computing_molecular_graphics 'Diamond 2.1 (Crystal Impact, 1998)'
_computing_publication_material 'SHELXL-2014/7 (Sheldrick, 2015)'
_computing_structure_refinement 'SHELXL-2014/7 (Sheldrick, 2015)'
_computing_structure_solution 'SHELXT (Sheldrick, 2015)'
_diffrn_ambient_temperature 180(2)
_diffrn_detector 'CCD plate'
_diffrn_detector_area_resol_mean 8.0534
_diffrn_detector_type Eos
_diffrn_measured_fraction_theta_full 1.000
_diffrn_measured_fraction_theta_max 0.904
_diffrn_measurement_device 'four-circle \k diffractometer'
_diffrn_measurement_device_type 'SuperNova, Dual, Cu at zero, Eos'
_diffrn_radiation_monochromator mirror
_diffrn_radiation_type 'Mo K\a'
_diffrn_radiation_wavelength 0.71073
_diffrn_reflns_av_R_equivalents 0.0395
_diffrn_reflns_av_unetI/netI 0.0304
_diffrn_reflns_Laue_measured_fraction_full 1.000
_diffrn_reflns_Laue_measured_fraction_max 0.904
_diffrn_reflns_limit_h_max 38
_diffrn_reflns_limit_h_min -37
_diffrn_reflns_limit_k_max 14
_diffrn_reflns_limit_k_min -14
_diffrn_reflns_limit_l_max 31
_diffrn_reflns_limit_l_min -31
_diffrn_reflns_number 44580
_diffrn_reflns_point_group_measured_fraction_full 1.000
_diffrn_reflns_point_group_measured_fraction_max 0.904
_diffrn_reflns_theta_full 25.242
_diffrn_reflns_theta_max 29.701
_diffrn_reflns_theta_min 2.061
_diffrn_source 'SuperNova (Mo) microfocus X-ray Source'
_exptl_absorpt_coefficient_mu 2.484
_exptl_absorpt_correction_T_max 0.872
_exptl_absorpt_correction_T_min 0.795
_exptl_absorpt_correction_type multi-scan
_exptl_absorpt_process_details
;
CrysAlisPro, Agilent Technologies, Empirical absorption 
correction using spherical harmonics, implemented in 
SCALE3 ABSPACK scaling algorithm.
;
_exptl_crystal_colour yellow
_exptl_crystal_density_diffrn 1.593
_exptl_crystal_description block
_exptl_crystal_F_000 3520
_exptl_crystal_size_max 0.130
_exptl_crystal_size_mid 0.050
_exptl_crystal_size_min 0.040
_refine_diff_density_max 1.000
_refine_diff_density_min -0.590
_refine_diff_density_rms 0.081
_refine_ls_extinction_method none
_refine_ls_goodness_of_fit_ref 1.123
_refine_ls_hydrogen_treatment mixed
_refine_ls_matrix_type full
_refine_ls_number_parameters 458
_refine_ls_number_reflns 9370
_refine_ls_number_restraints 1
_refine_ls_restrained_S_all 1.124
_refine_ls_R_factor_all 0.0345
_refine_ls_R_factor_gt 0.0290
_refine_ls_shift/su_max 0.003
_refine_ls_shift/su_mean 0.000
_refine_ls_structure_factor_coef Fsqd
_refine_ls_weighting_details 'w=1/[\s^2^(Fo^2^)+(0.0179P)^2^+12.1389P] where P=(Fo^2^+2Fc^2^)/3'
_refine_ls_weighting_scheme calc
_refine_ls_wR_factor_gt 0.0583
_refine_ls_wR_factor_ref 0.0603
_reflns_Friedel_coverage 0.000
_reflns_number_gt 8445
_reflns_number_total 9370
_reflns_threshold_expression 'I > 2\s(I)'
_cod_data_source_file c6cp02942f1.cif
_cod_data_source_block p250504
_cod_depositor_comments 'Adding full bibliography for 7225828--7225829.cif.'
_cod_database_code 7225829
_shelx_shelxl_version_number 2014/7
_shelx_space_group_comment
;
The symmetry employed for this shelxl refinement is uniquely defined
by the following loop, which should always be used as a source of
symmetry information in preference to the above space-group names.
They are only intended as comments.
;
_shelx_estimated_absorpt_t_min 0.738
_shelx_estimated_absorpt_t_max 0.907

loop_
_space_group_symop_operation_xyz
'x, y, z'
'-x, y, -z+1/2'
'x+1/2, y+1/2, z'
'-x+1/2, y+1/2, -z+1/2'
'-x, -y, -z'
'x, -y, z-1/2'
'-x+1/2, -y+1/2, -z'
'x+1/2, -y+1/2, z-1/2'

loop_
_atom_site_label
_atom_site_type_symbol
_atom_site_fract_x
_atom_site_fract_y
_atom_site_fract_z
_atom_site_U_iso_or_equiv
_atom_site_adp_type
_atom_site_occupancy
_atom_site_site_symmetry_order
_atom_site_calc_flag
_atom_site_refinement_flags_posn
_atom_site_refinement_flags_adp
Dy1 Dy 0.29759(2) 0.55848(2) 0.42924(2) 0.02121(4) Uani 1 1 d . .
Fe1 Fe 0.24107(2) 0.84209(3) 0.44780(2) 0.02056(7) Uani 1 1 d . .
O1 O 0.29325(6) 0.73645(16) 0.48979(6) 0.0209(3) Uani 1 1 d D .
H1 H 0.3166(9) 0.771(3) 0.4993(11) 0.025 Uiso 1 1 d D U
N1 N 0.22216(8) 0.4275(2) 0.39687(9) 0.0280(5) Uani 1 1 d . .
C1 C 0.18266(10) 0.5152(3) 0.37929(13) 0.0402(7) Uani 1 1 d . .
H1A H 0.1638 0.4775 0.3474 0.048 Uiso 1 1 calc R U
H1B H 0.1619 0.5234 0.4096 0.048 Uiso 1 1 calc R U
C2 C 0.19861(11) 0.6438(3) 0.36389(12) 0.0411(7) Uani 1 1 d . .
H2A H 0.2100 0.6404 0.3268 0.049 Uiso 1 1 calc R U
H2B H 0.1716 0.7031 0.3626 0.049 Uiso 1 1 calc R U
O2 O 0.23452(6) 0.68934(17) 0.40104(6) 0.0254(4) Uani 1 1 d . .
C3 C 0.21123(10) 0.3526(3) 0.44563(11) 0.0331(6) Uani 1 1 d . .
H3A H 0.2354 0.2857 0.4528 0.040 Uiso 1 1 calc R U
H3B H 0.1802 0.3108 0.4380 0.040 Uiso 1 1 calc R U
C4 C 0.21018(9) 0.4364(2) 0.49613(11) 0.0299(6) Uani 1 1 d . .
H4A H 0.1816 0.4902 0.4927 0.036 Uiso 1 1 calc R U
H4B H 0.2092 0.3830 0.5293 0.036 Uiso 1 1 calc R U
O3 O 0.25082(6) 0.51372(16) 0.50112(7) 0.0241(3) Uani 1 1 d . .
C5 C 0.23288(10) 0.3405(3) 0.35244(11) 0.0359(6) Uani 1 1 d . .
H5A H 0.2030 0.3057 0.3348 0.043 Uiso 1 1 calc R U
H5B H 0.2518 0.2686 0.3684 0.043 Uiso 1 1 calc R U
C6 C 0.25949(10) 0.4047(3) 0.30955(11) 0.0327(6) Uani 1 1 d . .
C7 C 0.25536(12) 0.3653(4) 0.25515(12) 0.0494(8) Uani 1 1 d . .
H7A H 0.2337 0.3003 0.2434 0.059 Uiso 1 1 calc R U
C8 C 0.28288(13) 0.4210(4) 0.21840(12) 0.0548(9) Uani 1 1 d . .
H8A H 0.2804 0.3952 0.1810 0.066 Uiso 1 1 calc R U
C9 C 0.31410(12) 0.5147(3) 0.23642(12) 0.0467(8) Uani 1 1 d . .
H9A H 0.3336 0.5544 0.2118 0.056 Uiso 1 1 calc R U
C10 C 0.31641(11) 0.5498(3) 0.29096(11) 0.0368(6) Uani 1 1 d . .
H10A H 0.3381 0.6143 0.3034 0.044 Uiso 1 1 calc R U
N2 N 0.28936(8) 0.4968(2) 0.32729(8) 0.0305(5) Uani 1 1 d . .
O4 O 0.28743(6) 0.91505(16) 0.39978(7) 0.0271(4) Uani 1 1 d . .
O5 O 0.33138(6) 0.74234(17) 0.38607(7) 0.0297(4) Uani 1 1 d . .
C11 C 0.31998(9) 0.8564(2) 0.37780(10) 0.0254(5) Uani 1 1 d . .
C12 C 0.34644(9) 0.9325(2) 0.33854(10) 0.0260(5) Uani 1 1 d . .
C13 C 0.38356(10) 0.8799(3) 0.31394(12) 0.0400(7) Uani 1 1 d . .
H13A H 0.3919 0.7938 0.3210 0.048 Uiso 1 1 calc R U
C14 C 0.40882(11) 0.9514(3) 0.27894(14) 0.0495(9) Uani 1 1 d . .
H14A H 0.4341 0.9134 0.2619 0.059 Uiso 1 1 calc R U
C15 C 0.39773(11) 1.0774(3) 0.26842(13) 0.0430(7) Uani 1 1 d . .
C16 C 0.35990(10) 1.1292(3) 0.29230(12) 0.0400(7) Uani 1 1 d . .
H16A H 0.3512 1.2148 0.2847 0.048 Uiso 1 1 calc R U
C17 C 0.33449(10) 1.0581(3) 0.32715(11) 0.0333(6) Uani 1 1 d . .
H17A H 0.3087 1.0955 0.3434 0.040 Uiso 1 1 calc R U
C18 C 0.42623(13) 1.1570(4) 0.23167(17) 0.0679(12) Uani 1 1 d . .
H18A H 0.4361 1.2357 0.2507 0.102 Uiso 1 1 calc R U
H18B H 0.4069 1.1774 0.1977 0.102 Uiso 1 1 calc R U
H18C H 0.4542 1.1095 0.2229 0.102 Uiso 1 1 calc R U
O6 O 0.31879(6) 0.58553(17) 0.58880(7) 0.0276(4) Uani 1 1 d . .
O7 O 0.34938(6) 0.51851(18) 0.51195(7) 0.0290(4) Uani 1 1 d . .
C19 C 0.35019(9) 0.5306(2) 0.56263(10) 0.0258(5) Uani 1 1 d . .
C20 C 0.39250(9) 0.4809(2) 0.59643(10) 0.0273(5) Uani 1 1 d . .
C21 C 0.41720(11) 0.3789(3) 0.57696(12) 0.0403(7) Uani 1 1 d . .
H21A H 0.4059 0.3372 0.5439 0.048 Uiso 1 1 calc R U
C22 C 0.45816(11) 0.3387(3) 0.60595(13) 0.0463(8) Uani 1 1 d . .
H22A H 0.4741 0.2666 0.5933 0.056 Uiso 1 1 calc R U
C23 C 0.47673(11) 0.3996(3) 0.65271(13) 0.0441(8) Uani 1 1 d . .
C24 C 0.45177(11) 0.5012(3) 0.67174(13) 0.0432(7) Uani 1 1 d . .
H24A H 0.4638 0.5448 0.7040 0.052 Uiso 1 1 calc R U
C25 C 0.40958(10) 0.5400(3) 0.64454(11) 0.0339(6) Uani 1 1 d . .
H25A H 0.3923 0.6075 0.6590 0.041 Uiso 1 1 calc R U
C26 C 0.52377(13) 0.3586(4) 0.68092(16) 0.0694(12) Uani 1 1 d . .
H26A H 0.5218 0.2698 0.6924 0.104 Uiso 1 1 calc R U
H26B H 0.5316 0.4121 0.7133 0.104 Uiso 1 1 calc R U
H26C H 0.5483 0.3675 0.6554 0.104 Uiso 1 1 calc R U
O8 O 0.32695(6) 0.34257(17) 0.42586(7) 0.0287(4) Uani 1 1 d . .
O9 O 0.37511(6) 0.49539(16) 0.40351(7) 0.0264(4) Uani 1 1 d . .
C27 C 0.36740(9) 0.3804(2) 0.41465(10) 0.0248(5) Uani 1 1 d . .
C28 C 0.40674(9) 0.2866(2) 0.41426(10) 0.0260(5) Uani 1 1 d . .
C29 C 0.44805(10) 0.3176(3) 0.39109(12) 0.0361(6) Uani 1 1 d . .
H29A H 0.4520 0.4002 0.3767 0.043 Uiso 1 1 calc R U
C30 C 0.48375(11) 0.2283(3) 0.38892(14) 0.0454(8) Uani 1 1 d . .
H30A H 0.5117 0.2505 0.3725 0.055 Uiso 1 1 calc R U
C31 C 0.47940(11) 0.1087(3) 0.41008(14) 0.0422(7) Uani 1 1 d . .
C32 C 0.43865(12) 0.0791(3) 0.43402(14) 0.0458(8) Uani 1 1 d . .
H32A H 0.4354 -0.0027 0.4495 0.055 Uiso 1 1 calc R U
C33 C 0.40239(10) 0.1664(3) 0.43595(12) 0.0380(6) Uani 1 1 d . .
H33A H 0.3745 0.1435 0.4522 0.046 Uiso 1 1 calc R U
C34 C 0.51759(14) 0.0103(4) 0.40551(18) 0.0680(11) Uani 1 1 d . .
H34A H 0.5205 -0.0419 0.4388 0.102 Uiso 1 1 calc R U
H34B H 0.5476 0.0529 0.4012 0.102 Uiso 1 1 calc R U
H34C H 0.5093 -0.0438 0.3735 0.102 Uiso 1 1 calc R U
N41 N 0.39271(12) 0.8166(3) 0.52042(18) 0.0774(11) Uani 1 1 d . .
C41 C 0.41844(13) 0.7433(4) 0.50727(16) 0.0590(10) Uani 1 1 d . .
C42 C 0.45120(14) 0.6471(5) 0.48962(19) 0.0779(13) Uani 1 1 d . .
H42A H 0.4523 0.5752 0.5151 0.117 Uiso 1 1 calc R U
H42B H 0.4828 0.6841 0.4894 0.117 Uiso 1 1 calc R U
H42C H 0.4404 0.6178 0.4526 0.117 Uiso 1 1 calc R U

loop_
_atom_site_aniso_label
_atom_site_aniso_U_11
_atom_site_aniso_U_22
_atom_site_aniso_U_33
_atom_site_aniso_U_23
_atom_site_aniso_U_13
_atom_site_aniso_U_12
Dy1 0.02218(6) 0.02564(6) 0.01648(6) -0.00148(4) 0.00553(4) 0.00203(4)
Fe1 0.02160(16) 0.02635(18) 0.01424(16) 0.00082(13) 0.00456(12) 0.00331(13)
O1 0.0181(8) 0.0284(9) 0.0160(8) -0.0001(7) 0.0014(6) -0.0010(7)
N1 0.0290(11) 0.0279(11) 0.0271(11) -0.0031(9) 0.0022(9) 0.0002(9)
C1 0.0254(13) 0.0411(16) 0.0523(19) -0.0002(14) -0.0067(13) 0.0011(12)
C2 0.0417(16) 0.0394(16) 0.0392(17) -0.0045(13) -0.0127(13) 0.0042(13)
O2 0.0273(9) 0.0309(9) 0.0177(8) -0.0041(7) -0.0001(7) 0.0027(7)
C3 0.0311(14) 0.0279(13) 0.0411(16) -0.0036(12) 0.0077(12) -0.0056(11)
C4 0.0294(13) 0.0280(13) 0.0338(14) -0.0004(11) 0.0120(11) -0.0037(11)
O3 0.0249(8) 0.0268(9) 0.0215(8) -0.0012(7) 0.0078(7) -0.0019(7)
C5 0.0380(15) 0.0375(16) 0.0318(15) -0.0112(12) 0.0003(12) -0.0037(12)
C6 0.0327(14) 0.0402(15) 0.0239(13) -0.0059(11) -0.0039(11) 0.0072(12)
C7 0.0513(19) 0.065(2) 0.0302(16) -0.0155(15) -0.0081(14) 0.0014(17)
C8 0.069(2) 0.076(3) 0.0183(15) -0.0099(15) -0.0011(14) 0.014(2)
C9 0.058(2) 0.059(2) 0.0247(15) 0.0030(14) 0.0109(14) 0.0117(17)
C10 0.0442(16) 0.0424(16) 0.0252(14) -0.0013(12) 0.0099(12) 0.0100(13)
N2 0.0346(12) 0.0374(13) 0.0200(11) -0.0022(9) 0.0047(9) 0.0060(10)
O4 0.0326(9) 0.0264(9) 0.0241(9) 0.0018(7) 0.0130(7) 0.0040(7)
O5 0.0371(10) 0.0264(9) 0.0278(9) 0.0037(7) 0.0152(8) 0.0046(8)
C11 0.0271(12) 0.0297(13) 0.0203(12) 0.0002(10) 0.0068(10) 0.0015(10)
C12 0.0280(12) 0.0285(13) 0.0222(12) 0.0029(10) 0.0059(10) 0.0012(10)
C13 0.0363(15) 0.0401(16) 0.0463(17) 0.0150(14) 0.0205(13) 0.0107(13)
C14 0.0365(16) 0.059(2) 0.057(2) 0.0200(17) 0.0260(15) 0.0113(15)
C15 0.0344(15) 0.054(2) 0.0414(17) 0.0215(14) 0.0069(13) -0.0053(14)
C16 0.0405(16) 0.0354(16) 0.0443(17) 0.0142(13) 0.0050(13) -0.0025(13)
C17 0.0352(14) 0.0312(14) 0.0348(15) 0.0033(12) 0.0105(12) 0.0023(12)
C18 0.048(2) 0.079(3) 0.079(3) 0.045(2) 0.0189(19) -0.0076(19)
O6 0.0275(9) 0.0377(10) 0.0177(8) 0.0007(7) 0.0027(7) 0.0087(8)
O7 0.0276(9) 0.0401(10) 0.0196(9) -0.0018(8) 0.0038(7) 0.0059(8)
C19 0.0250(12) 0.0288(13) 0.0236(13) 0.0007(10) 0.0024(10) 0.0025(10)
C20 0.0295(13) 0.0288(13) 0.0242(13) 0.0047(10) 0.0053(10) 0.0054(10)
C21 0.0473(17) 0.0381(16) 0.0358(16) -0.0032(13) 0.0057(13) 0.0142(14)
C22 0.0490(18) 0.0434(18) 0.0476(19) 0.0048(15) 0.0098(15) 0.0269(15)
C23 0.0364(16) 0.0505(19) 0.0453(18) 0.0163(15) 0.0027(13) 0.0189(14)
C24 0.0401(16) 0.0497(19) 0.0374(17) 0.0029(14) -0.0095(13) 0.0126(14)
C25 0.0369(15) 0.0356(15) 0.0285(14) -0.0002(11) -0.0009(11) 0.0112(12)
C26 0.048(2) 0.090(3) 0.068(3) 0.021(2) -0.0061(18) 0.037(2)
O8 0.0257(9) 0.0294(9) 0.0322(10) -0.0020(8) 0.0088(7) 0.0006(7)
O9 0.0298(9) 0.0245(9) 0.0260(9) -0.0011(7) 0.0091(7) 0.0020(7)
C27 0.0277(12) 0.0288(13) 0.0183(12) -0.0038(10) 0.0041(9) 0.0030(10)
C28 0.0271(12) 0.0246(12) 0.0264(13) -0.0022(10) 0.0034(10) 0.0009(10)
C29 0.0307(14) 0.0288(14) 0.0500(17) 0.0007(13) 0.0105(12) 0.0018(11)
C30 0.0314(15) 0.0414(17) 0.065(2) -0.0025(15) 0.0144(14) 0.0053(13)
C31 0.0388(16) 0.0307(15) 0.056(2) -0.0082(14) -0.0017(14) 0.0108(13)
C32 0.0518(19) 0.0254(15) 0.059(2) 0.0046(14) -0.0003(16) 0.0034(13)
C33 0.0366(15) 0.0319(15) 0.0462(17) 0.0045(13) 0.0074(13) -0.0014(12)
C34 0.060(2) 0.046(2) 0.097(3) -0.009(2) -0.001(2) 0.0245(18)
N41 0.0408(18) 0.058(2) 0.131(3) 0.010(2) -0.004(2) -0.0051(16)
C41 0.0408(19) 0.066(3) 0.069(2) 0.012(2) -0.0024(17) -0.0222(19)
C42 0.051(2) 0.097(4) 0.089(3) -0.025(3) 0.027(2) -0.023(2)

loop_
_atom_type_symbol
_atom_type_description
_atom_type_scat_dispersion_real
_atom_type_scat_dispersion_imag
_atom_type_scat_source
C C 0.0033 0.0016 'International Tables Vol C Tables 4.2.6.8 and 6.1.1.4'
H H 0.0000 0.0000 'International Tables Vol C Tables 4.2.6.8 and 6.1.1.4'
N N 0.0061 0.0033 'International Tables Vol C Tables 4.2.6.8 and 6.1.1.4'
O O 0.0106 0.0060 'International Tables Vol C Tables 4.2.6.8 and 6.1.1.4'
Fe Fe 0.3463 0.8444 'International Tables Vol C Tables 4.2.6.8 and 6.1.1.4'
Dy Dy -0.1892 4.4098 'International Tables Vol C Tables 4.2.6.8 and 6.1.1.4'

loop_
_geom_angle_atom_site_label_1
_geom_angle_atom_site_label_2
_geom_angle_atom_site_label_3
_geom_angle
_geom_angle_site_symmetry_1
_geom_angle_site_symmetry_3
O2 Dy1 O3 82.35(6) . .
O2 Dy1 O1 68.81(6) . .
O3 Dy1 O1 68.42(6) . .
O2 Dy1 O8 143.76(6) . .
O3 Dy1 O8 93.23(6) . .
O1 Dy1 O8 142.20(6) . .
O2 Dy1 O7 138.35(6) . .
O3 Dy1 O7 71.67(6) . .
O1 Dy1 O7 71.53(6) . .
O8 Dy1 O7 71.35(6) . .
O2 Dy1 O9 141.22(6) . .
O3 Dy1 O9 136.41(6) . .
O1 Dy1 O9 117.92(6) . .
O8 Dy1 O9 54.12(6) . .
O7 Dy1 O9 70.72(6) . .
O2 Dy1 O5 73.97(6) . .
O3 Dy1 O5 138.95(6) . .
O1 Dy1 O5 71.87(6) . .
O8 Dy1 O5 125.41(6) . .
O7 Dy1 O5 105.24(6) . .
O9 Dy1 O5 72.92(6) . .
O2 Dy1 N2 81.89(6) . .
O3 Dy1 N2 131.82(7) . .
O1 Dy1 N2 142.34(6) . .
O8 Dy1 N2 74.47(7) . .
O7 Dy1 N2 139.50(6) . .
O9 Dy1 N2 71.91(6) . .
O5 Dy1 N2 77.78(7) . .
O2 Dy1 N1 68.31(7) . .
O3 Dy1 N1 67.38(6) . .
O1 Dy1 N1 120.95(6) . .
O8 Dy1 N1 76.76(6) . .
O7 Dy1 N1 125.60(7) . .
O9 Dy1 N1 121.02(6) . .
O5 Dy1 N1 129.16(7) . .
N2 Dy1 N1 64.47(7) . .
O3 Fe1 O2 175.84(7) 7_566 .
O3 Fe1 O4 91.59(7) 7_566 .
O2 Fe1 O4 90.49(7) . .
O3 Fe1 O6 92.15(7) 7_566 7_566
O2 Fe1 O6 91.04(7) . 7_566
O4 Fe1 O6 99.86(7) . 7_566
O3 Fe1 O1 82.99(7) 7_566 7_566
O2 Fe1 O1 94.22(7) . 7_566
O4 Fe1 O1 166.68(7) . 7_566
O6 Fe1 O1 92.52(7) 7_566 7_566
O3 Fe1 O1 93.53(7) 7_566 .
O2 Fe1 O1 82.83(7) . .
O4 Fe1 O1 90.91(7) . .
O6 Fe1 O1 167.67(7) 7_566 .
O1 Fe1 O1 77.36(7) 7_566 .
Fe1 O1 Fe1 102.65(7) 7_566 .
Fe1 O1 Dy1 101.28(7) 7_566 .
Fe1 O1 Dy1 100.90(6) . .
Fe1 O1 H1 115(2) 7_566 .
Fe1 O1 H1 118(2) . .
Dy1 O1 H1 117(2) . .
C5 N1 C3 109.4(2) . .
C5 N1 C1 111.9(2) . .
C3 N1 C1 110.8(2) . .
C5 N1 Dy1 109.54(15) . .
C3 N1 Dy1 105.16(15) . .
C1 N1 Dy1 109.81(16) . .
C2 C1 N1 113.5(2) . .
C2 C1 H1A 108.9 . .
N1 C1 H1A 108.9 . .
C2 C1 H1B 108.9 . .
N1 C1 H1B 108.9 . .
H1A C1 H1B 107.7 . .
O2 C2 C1 111.8(2) . .
O2 C2 H2A 109.3 . .
C1 C2 H2A 109.3 . .
O2 C2 H2B 109.3 . .
C1 C2 H2B 109.3 . .
H2A C2 H2B 107.9 . .
C2 O2 Fe1 133.28(17) . .
C2 O2 Dy1 119.63(16) . .
Fe1 O2 Dy1 106.32(7) . .
N1 C3 C4 111.3(2) . .
N1 C3 H3A 109.4 . .
C4 C3 H3A 109.4 . .
N1 C3 H3B 109.4 . .
C4 C3 H3B 109.4 . .
H3A C3 H3B 108.0 . .
O3 C4 C3 109.4(2) . .
O3 C4 H4A 109.8 . .
C3 C4 H4A 109.8 . .
O3 C4 H4B 109.8 . .
C3 C4 H4B 109.8 . .
H4A C4 H4B 108.2 . .
C4 O3 Fe1 123.44(14) . 7_566
C4 O3 Dy1 124.50(14) . .
Fe1 O3 Dy1 106.07(7) 7_566 .
N1 C5 C6 112.4(2) . .
N1 C5 H5A 109.1 . .
C6 C5 H5A 109.1 . .
N1 C5 H5B 109.1 . .
C6 C5 H5B 109.1 . .
H5A C5 H5B 107.8 . .
N2 C6 C7 121.7(3) . .
N2 C6 C5 116.4(2) . .
C7 C6 C5 121.7(3) . .
C8 C7 C6 119.5(3) . .
C8 C7 H7A 120.2 . .
C6 C7 H7A 120.2 . .
C7 C8 C9 119.1(3) . .
C7 C8 H8A 120.4 . .
C9 C8 H8A 120.4 . .
C8 C9 C10 118.5(3) . .
C8 C9 H9A 120.7 . .
C10 C9 H9A 120.7 . .
N2 C10 C9 122.9(3) . .
N2 C10 H10A 118.5 . .
C9 C10 H10A 118.5 . .
C6 N2 C10 118.2(2) . .
C6 N2 Dy1 120.04(17) . .
C10 N2 Dy1 121.69(19) . .
C11 O4 Fe1 127.22(16) . .
C11 O5 Dy1 136.24(16) . .
O5 C11 O4 125.8(2) . .
O5 C11 C12 118.5(2) . .
O4 C11 C12 115.8(2) . .
C13 C12 C17 118.7(2) . .
C13 C12 C11 120.7(2) . .
C17 C12 C11 120.6(2) . .
C12 C13 C14 120.6(3) . .
C12 C13 H13A 119.7 . .
C14 C13 H13A 119.7 . .
C15 C14 C13 120.9(3) . .
C15 C14 H14A 119.5 . .
C13 C14 H14A 119.5 . .
C16 C15 C14 118.3(3) . .
C16 C15 C18 120.6(3) . .
C14 C15 C18 121.1(3) . .
C15 C16 C17 120.9(3) . .
C15 C16 H16A 119.5 . .
C17 C16 H16A 119.5 . .
C16 C17 C12 120.5(3) . .
C16 C17 H17A 119.8 . .
C12 C17 H17A 119.8 . .
C15 C18 H18A 109.5 . .
C15 C18 H18B 109.5 . .
H18A C18 H18B 109.5 . .
C15 C18 H18C 109.5 . .
H18A C18 H18C 109.5 . .
H18B C18 H18C 109.5 . .
C19 O6 Fe1 123.51(15) . 7_566
C19 O7 Dy1 140.11(16) . .
O7 C19 O6 126.1(2) . .
O7 C19 C20 117.3(2) . .
O6 C19 C20 116.5(2) . .
C25 C20 C21 119.2(2) . .
C25 C20 C19 121.3(2) . .
C21 C20 C19 119.3(2) . .
C22 C21 C20 119.5(3) . .
C22 C21 H21A 120.3 . .
C20 C21 H21A 120.3 . .
C23 C22 C21 122.0(3) . .
C23 C22 H22A 119.0 . .
C21 C22 H22A 119.0 . .
C22 C23 C24 117.9(3) . .
C22 C23 C26 120.4(3) . .
C24 C23 C26 121.7(3) . .
C25 C24 C23 121.1(3) . .
C25 C24 H24A 119.5 . .
C23 C24 H24A 119.5 . .
C20 C25 C24 120.2(3) . .
C20 C25 H25A 119.9 . .
C24 C25 H25A 119.9 . .
C23 C26 H26A 109.5 . .
C23 C26 H26B 109.5 . .
H26A C26 H26B 109.5 . .
C23 C26 H26C 109.5 . .
H26A C26 H26C 109.5 . .
H26B C26 H26C 109.5 . .
C27 O8 Dy1 91.95(15) . .
C27 O9 Dy1 91.61(14) . .
O9 C27 O8 121.6(2) . .
O9 C27 C28 119.2(2) . .
O8 C27 C28 119.1(2) . .
O9 C27 Dy1 61.31(12) . .
O8 C27 Dy1 60.85(13) . .
C28 C27 Dy1 172.87(17) . .
C33 C28 C29 118.6(2) . .
C33 C28 C27 120.8(2) . .
C29 C28 C27 120.6(2) . .
C28 C29 C30 120.3(3) . .
C28 C29 H29A 119.9 . .
C30 C29 H29A 119.9 . .
C31 C30 C29 121.2(3) . .
C31 C30 H30A 119.4 . .
C29 C30 H30A 119.4 . .
C30 C31 C32 118.3(3) . .
C30 C31 C34 120.9(3) . .
C32 C31 C34 120.8(3) . .
C31 C32 C33 121.4(3) . .
C31 C32 H32A 119.3 . .
C33 C32 H32A 119.3 . .
C28 C33 C32 120.2(3) . .
C28 C33 H33A 119.9 . .
C32 C33 H33A 119.9 . .
C31 C34 H34A 109.5 . .
C31 C34 H34B 109.5 . .
H34A C34 H34B 109.5 . .
C31 C34 H34C 109.5 . .
H34A C34 H34C 109.5 . .
H34B C34 H34C 109.5 . .
N41 C41 C42 179.0(5) . .
C41 C42 H42A 109.5 . .
C41 C42 H42B 109.5 . .
H42A C42 H42B 109.5 . .
C41 C42 H42C 109.5 . .
H42A C42 H42C 109.5 . .
H42B C42 H42C 109.5 . .

loop_
_geom_bond_atom_site_label_1
_geom_bond_atom_site_label_2
_geom_bond_distance
_geom_bond_site_symmetry_2
Dy1 O2 2.3215(17) .
Dy1 O3 2.3416(16) .
Dy1 O1 2.3990(17) .
Dy1 O8 2.4285(18) .
Dy1 O7 2.4332(17) .
Dy1 O9 2.4388(17) .
Dy1 O5 2.4434(17) .
Dy1 N2 2.566(2) .
Dy1 N1 2.618(2) .
Fe1 O3 1.9676(17) 7_566
Fe1 O2 1.9738(17) .
Fe1 O4 1.9944(17) .
Fe1 O6 2.0058(17) 7_566
Fe1 O1 2.0548(16) 7_566
Fe1 O1 2.0584(17) .
O1 Fe1 2.0548(16) 7_566
O1 H1 0.77(2) .
N1 C5 1.473(3) .
N1 C3 1.484(3) .
N1 C1 1.490(3) .
C1 C2 1.489(4) .
C1 H1A 0.9900 .
C1 H1B 0.9900 .
C2 O2 1.393(3) .
C2 H2A 0.9900 .
C2 H2B 0.9900 .
C3 C4 1.520(4) .
C3 H3A 0.9900 .
C3 H3B 0.9900 .
C4 O3 1.412(3) .
C4 H4A 0.9900 .
C4 H4B 0.9900 .
O3 Fe1 1.9677(17) 7_566
C5 C6 1.506(4) .
C5 H5A 0.9900 .
C5 H5B 0.9900 .
C6 N2 1.338(4) .
C6 C7 1.387(4) .
C7 C8 1.373(5) .
C7 H7A 0.9500 .
C8 C9 1.375(5) .
C8 H8A 0.9500 .
C9 C10 1.379(4) .
C9 H9A 0.9500 .
C10 N2 1.346(3) .
C10 H10A 0.9500 .
O4 C11 1.271(3) .
O5 C11 1.258(3) .
C11 C12 1.502(3) .
C12 C13 1.377(4) .
C12 C17 1.389(4) .
C13 C14 1.387(4) .
C13 H13A 0.9500 .
C14 C15 1.385(4) .
C14 H14A 0.9500 .
C15 C16 1.381(4) .
C15 C18 1.515(4) .
C16 C17 1.384(4) .
C16 H16A 0.9500 .
C17 H17A 0.9500 .
C18 H18A 0.9800 .
C18 H18B 0.9800 .
C18 H18C 0.9800 .
O6 C19 1.281(3) .
O6 Fe1 2.0058(17) 7_566
O7 C19 1.243(3) .
C19 C20 1.495(3) .
C20 C25 1.381(4) .
C20 C21 1.392(4) .
C21 C22 1.378(4) .
C21 H21A 0.9500 .
C22 C23 1.376(5) .
C22 H22A 0.9500 .
C23 C24 1.387(4) .
C23 C26 1.515(4) .
C24 C25 1.384(4) .
C24 H24A 0.9500 .
C25 H25A 0.9500 .
C26 H26A 0.9800 .
C26 H26B 0.9800 .
C26 H26C 0.9800 .
O8 C27 1.271(3) .
O9 C27 1.266(3) .
C27 C28 1.495(3) .
C28 C33 1.383(4) .
C28 C29 1.388(4) .
C29 C30 1.390(4) .
C29 H29A 0.9500 .
C30 C31 1.373(4) .
C30 H30A 0.9500 .
C31 C32 1.379(5) .
C31 C34 1.513(4) .
C32 C33 1.386(4) .
C32 H32A 0.9500 .
C33 H33A 0.9500 .
C34 H34A 0.9800 .
C34 H34B 0.9800 .
C34 H34C 0.9800 .
N41 C41 1.130(5) .
C41 C42 1.467(6) .
C42 H42A 0.9800 .
C42 H42B 0.9800 .
C42 H42C 0.9800 .

loop_
_geom_hbond_atom_site_label_D
_geom_hbond_atom_site_label_H
_geom_hbond_atom_site_label_A
_geom_hbond_distance_DH
_geom_hbond_distance_HA
_geom_hbond_distance_DA
_geom_hbond_angle_DHA
O1 H1 N41 0.77(2) 2.24(2) 2.988(4) 164(3)
